data_4344875
loop_
_publ_author_name
'Yang, Xiaolong'
'Xu, Xianbin'
'Dang, Jing-Shuang'
'Zhou, Guijiang'
'Ho, Cheuk-Lam'
'Wong, Wai-Yeung'

_publ_section_title
;
 From Mononuclear to Dinuclear Iridium(III) Complex: Effective Tuning of
 the Optoelectronic Characteristics for Organic Light-Emitting Diodes.
;
_journal_issue 4
_journal_name_full 'Inorganic chemistry'
_journal_page_first 1720
_journal_page_last 1727
_journal_paper_doi 10.1021/acs.inorgchem.5b02625
_journal_volume 55
_journal_year 2016
_chemical_formula_sum 'C52 H57 Ir2 N6 O5'
_chemical_formula_weight 1230.44
_chemical_name_systematic
; 
 ? 
;
_space_group_IT_number 62
_symmetry_cell_setting orthorhombic
_symmetry_space_group_name_Hall '-P 2ac 2n'
_symmetry_space_group_name_H-M 'P n m a'
_atom_sites_solution_hydrogens geom
_atom_sites_solution_primary direct
_atom_sites_solution_secondary difmap
_audit_creation_method SHELXL-97
_cell_angle_alpha 90.00
_cell_angle_beta 90.00
_cell_angle_gamma 90.00
_cell_formula_units_Z 4
_cell_length_a 18.679(10)
_cell_length_b 22.856(12)
_cell_length_c 12.905(7)
_cell_measurement_reflns_used 2561
_cell_measurement_temperature 100(2)
_cell_measurement_theta_max 22.20
_cell_measurement_theta_min 2.36
_cell_volume 5509(5)
_computing_structure_refinement 'SHELXL-97 (Sheldrick, 1997)'
_computing_structure_solution 'SHELXS-97 (Sheldrick, 1990)'
_diffrn_ambient_temperature 100(2)
_diffrn_measured_fraction_theta_full 0.979
_diffrn_measured_fraction_theta_max 0.979
_diffrn_measurement_device_type 'CCD area detector'
_diffrn_measurement_method 'phi and omega scans'
_diffrn_radiation_monochromator graphite
_diffrn_radiation_source 'fine-focus sealed tube'
_diffrn_radiation_type MoK\a
_diffrn_radiation_wavelength 0.71073
_diffrn_reflns_av_R_equivalents 0.1162
_diffrn_reflns_av_sigmaI/netI 0.1290
_diffrn_reflns_limit_h_max 20
_diffrn_reflns_limit_h_min -21
_diffrn_reflns_limit_k_max 14
_diffrn_reflns_limit_k_min -26
_diffrn_reflns_limit_l_max 11
_diffrn_reflns_limit_l_min -15
_diffrn_reflns_number 18350
_diffrn_reflns_theta_full 24.69
_diffrn_reflns_theta_max 24.69
_diffrn_reflns_theta_min 1.78
_exptl_absorpt_coefficient_mu 4.873
_exptl_crystal_colour orange
_exptl_crystal_density_diffrn 1.483
_exptl_crystal_density_method 'not measured'
_exptl_crystal_description block
_exptl_crystal_F_000 2420
_exptl_crystal_size_max 0.137
_exptl_crystal_size_mid 0.104
_exptl_crystal_size_min 0.085
_refine_diff_density_max 5.476
_refine_diff_density_min -5.824
_refine_diff_density_rms 0.381
_refine_ls_extinction_method none
_refine_ls_goodness_of_fit_ref 1.127
_refine_ls_hydrogen_treatment mixed
_refine_ls_matrix_type full
_refine_ls_number_parameters 298
_refine_ls_number_reflns 4711
_refine_ls_number_restraints 66
_refine_ls_restrained_S_all 1.121
_refine_ls_R_factor_all 0.1959
_refine_ls_R_factor_gt 0.1300
_refine_ls_shift/su_max 0.000
_refine_ls_shift/su_mean 0.000
_refine_ls_structure_factor_coef Fsqd
_refine_ls_weighting_details 'calc w=1/[\s^2^(Fo^2^)+(0.0769P)^2^+876.3229P] where P=(Fo^2^+2Fc^2^)/3'
_refine_ls_weighting_scheme calc
_refine_ls_wR_factor_gt 0.3039
_refine_ls_wR_factor_ref 0.3343
_reflns_number_gt 2765
_reflns_number_total 4711
_reflns_threshold_expression >2sigma(I)
_cod_data_source_file ic5b02625_si_003.cif
_cod_data_source_block YXL-136-2
_cod_depositor_comments
;
The following automatic conversions were performed:

'_symmetry_cell_setting' value 'Orthorhombic' changed to
'orthorhombic' according to
/usr/data/users/saulius/crontab/automatic-downloads/current/ACS/lib/dictionaries/cif_core.dic
dictionary named 'cif_core.dic' version 2.4.2 from 2011-04-26.

Automatic conversion script
Id: cif_fix_values 4268 2015-11-12 08:31:59Z antanas 
;
_cod_original_sg_symbol_H-M Pnma
_cod_database_code 4344875

loop_
_symmetry_equiv_pos_as_xyz
'x, y, z'
'-x+1/2, -y, z+1/2'
'-x, y+1/2, -z'
'x+1/2, -y+1/2, -z+1/2'
'-x, -y, -z'
'x-1/2, y, -z-1/2'
'x, -y-1/2, z'
'-x-1/2, y-1/2, z-1/2'

loop_
_atom_site_label
_atom_site_type_symbol
_atom_site_fract_x
_atom_site_fract_y
_atom_site_fract_z
_atom_site_U_iso_or_equiv
_atom_site_adp_type
_atom_site_occupancy
_atom_site_symmetry_multiplicity
_atom_site_calc_flag
_atom_site_refinement_flags
Ir1 Ir 0.22471(6) 0.63073(5) 0.29592(10) 0.0244(4) Uani 1 1 d .
N1 N 0.3483(15) 0.4892(12) 0.194(3) 0.048(9) Uani 1 1 d .
N2 N 0.2643(13) 0.5689(11) 0.203(2) 0.031(6) Uani 1 1 d U
N3 N 0.1908(14) 0.6975(10) 0.389(2) 0.029(6) Uani 1 1 d .
O1 O 0.1442(11) 0.6541(9) 0.1854(17) 0.035(6) Uani 1 1 d .
O2 O 0.1486(12) 0.5714(9) 0.3616(16) 0.030(5) Uani 1 1 d .
C1 C 0.034(2) 0.6585(19) 0.093(3) 0.063(13) Uani 1 1 d .
H1A H 0.0293 0.7010 0.0992 0.095 Uiso 1 1 calc R
H1B H -0.0137 0.6405 0.0979 0.095 Uiso 1 1 calc R
H1C H 0.0553 0.6487 0.0258 0.095 Uiso 1 1 calc R
C2 C 0.0817(15) 0.6351(13) 0.181(2) 0.021(7) Uani 1 1 d U
C3 C 0.0505(18) 0.5950(15) 0.249(3) 0.038(9) Uani 1 1 d .
H3 H 0.0014 0.5861 0.2385 0.046 Uiso 1 1 calc R
C4 C 0.086(2) 0.5662(15) 0.333(3) 0.035(9) Uani 1 1 d .
C5 C 0.0380(18) 0.5268(18) 0.397(3) 0.049(10) Uani 1 1 d .
H5A H 0.0560 0.4866 0.3944 0.074 Uiso 1 1 calc R
H5B H -0.0107 0.5282 0.3694 0.074 Uiso 1 1 calc R
H5C H 0.0377 0.5403 0.4694 0.074 Uiso 1 1 calc R
C6 C 0.140(3) 0.7500 0.532(5) 0.061(19) Uani 1 2 d S
H6 H 0.1184 0.7500 0.5986 0.073 Uiso 1 2 calc SR
C7 C 0.1572(19) 0.6964(16) 0.482(3) 0.040(9) Uani 1 1 d .
H7 H 0.1450 0.6602 0.5130 0.048 Uiso 1 1 calc R
C8 C 0.210(2) 0.7500 0.351(4) 0.025(11) Uani 1 2 d S
C9 C 0.259(2) 0.7500 0.265(4) 0.027(11) Uani 1 2 d S
C10 C 0.2882(14) 0.6955(11) 0.237(2) 0.017(7) Uani 1 1 d .
C11 C 0.3422(15) 0.6966(12) 0.165(2) 0.021(7) Uani 1 1 d .
H11 H 0.3615 0.6612 0.1387 0.025 Uiso 1 1 calc R
C12 C 0.368(2) 0.7500 0.132(4) 0.028(11) Uani 1 2 d SU
C13 C 0.437(3) 0.7500 0.065(5) 0.06(2) Uani 1 2 d S
C14 C 0.505(4) 0.7500 0.151(8) 0.11(3) Uani 1 2 d S
H14A H 0.5501 0.7500 0.1144 0.172 Uiso 1 2 d SR
H14B H 0.5024 0.7843 0.1938 0.172 Uiso 0.50 1 d PR
C15 C 0.449(2) 0.6944(19) 0.002(4) 0.069(14) Uani 1 1 d .
H15A H 0.4496 0.7040 -0.0723 0.104 Uiso 1 1 calc R
H15B H 0.4102 0.6667 0.0158 0.104 Uiso 1 1 calc R
H15C H 0.4949 0.6767 0.0212 0.104 Uiso 1 1 calc R
C16 C 0.2483(18) 0.5593(14) 0.108(3) 0.035(8) Uani 1 1 d .
H16 H 0.2137 0.5839 0.0760 0.042 Uiso 1 1 calc R
C17 C 0.2798(19) 0.5134(14) 0.046(3) 0.042(9) Uani 1 1 d .
H17 H 0.2676 0.5074 -0.0250 0.050 Uiso 1 1 calc R
C18 C 0.328(2) 0.4797(17) 0.096(3) 0.045(10) Uani 1 1 d U
H18 H 0.3479 0.4474 0.0601 0.054 Uiso 1 1 calc R
C19 C 0.3182(19) 0.5330(14) 0.248(3) 0.040(10) Uani 1 1 d .
C20 C 0.3363(12) 0.5518(9) 0.3507(13) 0.026(7) Uani 1 1 d G
C21 C 0.3028(10) 0.6007(8) 0.3926(15) 0.034(8) Uani 1 1 d GU
C22 C 0.3193(11) 0.6187(8) 0.4926(15) 0.032(8) Uani 1 1 d GU
H22 H 0.2964 0.6521 0.5212 0.038 Uiso 1 1 calc R
C23 C 0.3694(12) 0.5880(9) 0.5507(13) 0.038(9) Uani 1 1 d GU
C24 C 0.4030(11) 0.5391(9) 0.5088(16) 0.043(9) Uani 1 1 d GU
H24 H 0.4372 0.5181 0.5485 0.052 Uiso 1 1 calc R
C25 C 0.3864(11) 0.5210(8) 0.4088(16) 0.040(9) Uani 1 1 d GU
H25 H 0.4093 0.4876 0.3801 0.048 Uiso 1 1 calc R
C26 C 0.384(2) 0.6741(17) 0.668(3) 0.063(13) Uani 1 1 d .
H26A H 0.3759 0.6905 0.5988 0.095 Uiso 1 1 calc R
H26B H 0.4294 0.6895 0.6957 0.095 Uiso 1 1 calc R
H26C H 0.3448 0.6851 0.7140 0.095 Uiso 1 1 calc R
C28 C 0.463(2) 0.5910(19) 0.696(4) 0.075(15) Uani 1 1 d .
H28A H 0.4947 0.5886 0.6351 0.113 Uiso 1 1 calc R
H28B H 0.4599 0.5525 0.7287 0.113 Uiso 1 1 calc R
H28C H 0.4823 0.6194 0.7450 0.113 Uiso 1 1 calc R
C29 C 0.3885(19) 0.6103(15) 0.661(3) 0.039(9) Uani 1 1 d .
C27 C 0.3346(19) 0.5777(15) 0.736(3) 0.040(9) Uani 1 1 d U
H27A H 0.3413 0.5922 0.8073 0.060 Uiso 1 1 calc R
H27B H 0.3438 0.5355 0.7345 0.060 Uiso 1 1 calc R
H27C H 0.2853 0.5854 0.7143 0.060 Uiso 1 1 calc R
O3 O 0.560(3) 0.7500 0.690(4) 0.081(14) Uani 1 2 d SU

loop_
_atom_site_aniso_label
_atom_site_aniso_U_11
_atom_site_aniso_U_22
_atom_site_aniso_U_33
_atom_site_aniso_U_23
_atom_site_aniso_U_13
_atom_site_aniso_U_12
Ir1 0.0282(6) 0.0182(6) 0.0267(6) -0.0005(6) 0.0062(6) -0.0009(6)
N1 0.030(17) 0.037(18) 0.08(3) -0.006(18) 0.022(19) 0.001(12)
N2 0.030(9) 0.032(9) 0.031(9) -0.009(8) 0.013(8) 0.001(8)
N3 0.037(15) 0.018(14) 0.033(17) -0.010(13) -0.003(13) 0.006(12)
O1 0.036(13) 0.034(12) 0.036(15) 0.012(11) 0.011(11) -0.018(10)
O2 0.042(15) 0.023(12) 0.023(13) 0.013(10) 0.014(11) -0.003(10)
C1 0.05(3) 0.07(3) 0.07(3) 0.02(3) -0.05(2) -0.01(2)
C2 0.027(10) 0.024(10) 0.012(10) -0.004(8) -0.003(8) 0.000(8)
C3 0.03(2) 0.04(2) 0.04(2) 0.017(18) 0.007(17) -0.006(15)
C4 0.04(2) 0.031(19) 0.03(2) -0.022(16) 0.020(17) -0.012(16)
C5 0.03(2) 0.06(3) 0.05(3) -0.01(2) -0.004(19) -0.022(18)
C6 0.08(5) 0.02(3) 0.08(5) 0.000 0.05(4) 0.000
C7 0.05(2) 0.04(2) 0.03(2) 0.002(17) 0.025(18) -0.006(17)
C8 0.01(2) 0.03(2) 0.04(3) 0.000 0.013(19) 0.000
C9 0.02(2) 0.03(2) 0.03(3) 0.000 0.012(19) 0.000
C10 0.020(17) 0.008(13) 0.024(17) -0.001(12) 0.016(13) 0.006(11)
C11 0.023(17) 0.017(15) 0.022(17) -0.003(13) -0.001(13) 0.007(12)
C12 0.024(13) 0.030(13) 0.030(14) 0.000 0.001(9) 0.000
C13 0.07(4) 0.04(3) 0.08(5) 0.000 0.06(4) 0.000
C14 0.04(4) 0.12(7) 0.18(10) 0.000 0.00(5) 0.000
C15 0.06(3) 0.07(3) 0.08(4) -0.03(3) 0.00(3) -0.02(2)
C16 0.04(2) 0.028(18) 0.03(2) -0.010(17) 0.007(16) 0.000(14)
C17 0.030(19) 0.03(2) 0.06(3) -0.015(17) -0.01(2) -0.006(17)
C18 0.047(12) 0.045(12) 0.044(13) -0.008(9) 0.003(9) 0.000(9)
C19 0.04(2) 0.018(17) 0.07(3) 0.004(18) 0.022(19) -0.017(16)
C20 0.04(2) 0.018(16) 0.022(18) -0.002(14) -0.006(15) -0.006(14)
C21 0.035(11) 0.034(11) 0.032(11) -0.008(9) 0.009(9) -0.006(8)
C22 0.036(11) 0.024(11) 0.035(11) 0.005(9) -0.017(9) -0.002(8)
C23 0.037(12) 0.037(12) 0.040(12) 0.002(9) 0.002(9) 0.001(9)
C24 0.042(12) 0.041(12) 0.046(12) 0.004(9) -0.001(9) 0.005(9)
C25 0.038(12) 0.040(12) 0.041(12) 0.000(9) 0.002(9) 0.003(9)
C26 0.08(3) 0.05(2) 0.06(3) 0.01(2) -0.01(2) 0.03(2)
C28 0.06(3) 0.06(3) 0.10(4) -0.04(3) -0.02(3) 0.01(2)
C29 0.05(2) 0.031(18) 0.04(2) 0.013(17) -0.011(17) -0.011(17)
C27 0.042(12) 0.041(12) 0.037(12) -0.008(9) -0.004(9) -0.001(9)
O3 0.079(16) 0.082(16) 0.081(16) 0.000 -0.007(10) 0.000

loop_
_atom_type_symbol
_atom_type_description
_atom_type_scat_dispersion_real
_atom_type_scat_dispersion_imag
_atom_type_scat_source
C C 0.0033 0.0016 'International Tables Vol C Tables 4.2.6.8 and 6.1.1.4'
H H 0.0000 0.0000 'International Tables Vol C Tables 4.2.6.8 and 6.1.1.4'
N N 0.0061 0.0033 'International Tables Vol C Tables 4.2.6.8 and 6.1.1.4'
O O 0.0106 0.0060 'International Tables Vol C Tables 4.2.6.8 and 6.1.1.4'
Ir Ir -1.4442 7.9887 'International Tables Vol C Tables 4.2.6.8 and 6.1.1.4'

loop_
_geom_angle_atom_site_label_1
_geom_angle_atom_site_label_2
_geom_angle_atom_site_label_3
_geom_angle
_geom_angle_site_symmetry_1
_geom_angle_site_symmetry_3
N2 Ir1 C21 82.1(10) . .
N2 Ir1 N3 175.8(10) . .
C21 Ir1 N3 96.6(9) . .
N2 Ir1 C10 94.4(10) . .
C21 Ir1 C10 93.2(10) . .
N3 Ir1 C10 81.8(10) . .
N2 Ir1 O2 92.0(9) . .
C21 Ir1 O2 91.1(9) . .
N3 Ir1 O2 92.0(9) . .
C10 Ir1 O2 172.8(9) . .
N2 Ir1 O1 92.2(10) . .
C21 Ir1 O1 174.0(8) . .
N3 Ir1 O1 89.3(10) . .
C10 Ir1 O1 88.8(10) . .
O2 Ir1 O1 87.4(8) . .
C18 N1 C19 120(4) . .
C16 N2 C19 117(3) . .
C16 N2 Ir1 127(2) . .
C19 N2 Ir1 115(2) . .
C8 N3 C7 118(3) . .
C8 N3 Ir1 112(2) . .
C7 N3 Ir1 131(2) . .
C2 O1 Ir1 127.1(19) . .
C4 O2 Ir1 125(2) . .
O1 C2 C3 126(3) . .
O1 C2 C1 117(3) . .
C3 C2 C1 117(3) . .
C2 C3 C4 126(3) . .
O2 C4 C3 129(3) . .
O2 C4 C5 117(3) . .
C3 C4 C5 114(3) . .
C7 C6 C7 119(5) . 7_575
N3 C7 C6 120(3) . .
N3 C8 N3 126(4) . 7_575
N3 C8 C9 117(2) . .
N3 C8 C9 117(2) 7_575 .
C10 C9 C10 124(4) . 7_575
C10 C9 C8 117(2) . .
C10 C9 C8 117(2) 7_575 .
C11 C10 C9 117(3) . .
C11 C10 Ir1 134(2) . .
C9 C10 Ir1 108(2) . .
C10 C11 C12 119(3) . .
C11 C12 C11 124(4) . 7_575
C11 C12 C13 118(2) . .
C11 C12 C13 118(2) 7_575 .
C15 C13 C15 113(5) 7_575 .
C15 C13 C12 115(3) 7_575 .
C15 C13 C12 115(3) . .
C15 C13 C14 104(4) 7_575 .
C15 C13 C14 104(4) . .
C12 C13 C14 105(5) . .
N2 C16 C17 124(3) . .
C18 C17 C16 115(4) . .
N1 C18 C17 124(4) . .
N1 C19 N2 121(4) . .
N1 C19 C20 127(3) . .
N2 C19 C20 112(3) . .
C21 C20 C25 120.0 . .
C21 C20 C19 120(2) . .
C25 C20 C19 120(2) . .
C20 C21 C22 120.0 . .
C20 C21 Ir1 110.8(11) . .
C22 C21 Ir1 128.8(11) . .
C23 C22 C21 120.0 . .
C22 C23 C24 120.0 . .
C22 C23 C29 118.9(19) . .
C24 C23 C29 121.1(19) . .
C25 C24 C23 120.0 . .
C24 C25 C20 120.0 . .
C26 C29 C28 109(3) . .
C26 C29 C23 112(3) . .
C28 C29 C23 112(3) . .
C26 C29 C27 113(3) . .
C28 C29 C27 105(3) . .
C23 C29 C27 105(2) . .

loop_
_geom_bond_atom_site_label_1
_geom_bond_atom_site_label_2
_geom_bond_distance
_geom_bond_site_symmetry_2
Ir1 N2 1.99(2) .
Ir1 C21 2.038(14) .
Ir1 N3 2.04(2) .
Ir1 C10 2.04(3) .
Ir1 O2 2.14(2) .
Ir1 O1 2.14(2) .
N1 C18 1.33(5) .
N1 C19 1.35(4) .
N2 C16 1.29(4) .
N2 C19 1.42(4) .
N3 C8 1.34(3) .
N3 C7 1.35(4) .
O1 C2 1.25(3) .
O2 C4 1.23(4) .
C1 C2 1.54(4) .
C2 C3 1.40(4) .
C3 C4 1.44(5) .
C4 C5 1.52(5) .
C6 C7 1.42(4) .
C6 C7 1.42(4) 7_575
C8 N3 1.34(3) 7_575
C8 C9 1.43(6) .
C9 C10 1.41(3) .
C9 C10 1.41(3) 7_575
C10 C11 1.37(4) .
C11 C12 1.38(4) .
C12 C11 1.38(4) 7_575
C12 C13 1.56(7) .
C13 C15 1.52(5) 7_575
C13 C15 1.52(5) .
C13 C14 1.69(11) .
C16 C17 1.44(5) .
C17 C18 1.35(5) .
C19 C20 1.43(4) .
C20 C21 1.3900 .
C20 C25 1.3900 .
C21 C22 1.3900 .
C22 C23 1.3900 .
C23 C24 1.3900 .
C23 C29 1.55(4) .
C24 C25 1.3900 .
C26 C29 1.46(5) .
C28 C29 1.53(5) .
C29 C27 1.59(5) .
